data_7248256
loop_
_publ_author_name
'Lappi, Tatiana I.'
'Gaifulin, Yakov M.'
'Sukhikh, Taisiya S.'
'Gaifulina, Viktoria K.'
'Yanshole, Vadim V.'
'Cordier, Stephane'
'Naumov, Nikolay G.'

_publ_section_title
;
 Molecular heterometallic clusters [Re6&#x2212;xMoxS8L6] (x = 2--3, L =
 py, etpy, tbp): negligible influence of the x value on the crystal
 structures
;
_journal_issue 12
_journal_name_full CrystEngComm
_journal_page_first 1720
_journal_page_last 1729
_journal_paper_doi 10.1039/D3CE01229H
_journal_volume 26
_journal_year 2024
_chemical_formula_moiety 'C42 H54 Mo2.7 N6 Re3.3 S8'
_chemical_formula_sum 'C42 H54 Mo2.7 N6 Re3.3 S8'
_chemical_formula_weight 1772.89
_space_group_crystal_system tetragonal
_space_group_IT_number 88
_space_group_name_Hall '-I 4ad'
_space_group_name_H-M_alt 'I 41/a :2'
_atom_sites_solution_hydrogens geom
_atom_sites_solution_primary dual
_audit_creation_date 2023-07-19
_audit_creation_method
;
Olex2 1.5
(compiled 2023.03.06 svn.rbb2c1857 for OlexSys, GUI svn.r6748)
;
_audit_update_record
;
2023-11-24 deposited with the CCDC.	2024-02-20 downloaded from the CCDC.
;
_cell_angle_alpha 90
_cell_angle_beta 90
_cell_angle_gamma 90
_cell_formula_units_Z 4
_cell_length_a 14.2868(2)
_cell_length_b 14.2868(2)
_cell_length_c 24.4236(8)
_cell_measurement_reflns_used 3143
_cell_measurement_temperature 150(2)
_cell_measurement_theta_max 28.68
_cell_measurement_theta_min 2.62
_cell_volume 4985.17(19)
_computing_molecular_graphics 'Olex2 1.5 (Dolomanov et al., 2009)'
_computing_publication_material 'Olex2 1.5 (Dolomanov et al., 2009)'
_computing_structure_refinement 'SHELXL 2014/7 (Sheldrick, 2015)'
_computing_structure_solution 'SHELXT  (Sheldrick, 2015)'
_diffrn_ambient_temperature 150(2)
_diffrn_measured_fraction_theta_full 0.993
_diffrn_measured_fraction_theta_max 0.982
_diffrn_measurement_device_type 'Bruker APEX-II CCD'
_diffrn_measurement_method '\f and \w scans'
_diffrn_radiation_type MoK\a
_diffrn_radiation_wavelength 0.71073
_diffrn_reflns_av_R_equivalents 0.0170
_diffrn_reflns_av_unetI/netI 0.0254
_diffrn_reflns_Laue_measured_fraction_full 0.993
_diffrn_reflns_Laue_measured_fraction_max 0.982
_diffrn_reflns_limit_h_max 19
_diffrn_reflns_limit_h_min -8
_diffrn_reflns_limit_k_max 7
_diffrn_reflns_limit_k_min -18
_diffrn_reflns_limit_l_max 20
_diffrn_reflns_limit_l_min -30
_diffrn_reflns_number 6112
_diffrn_reflns_point_group_measured_fraction_full 0.993
_diffrn_reflns_point_group_measured_fraction_max 0.982
_diffrn_reflns_theta_full 25.242
_diffrn_reflns_theta_max 28.282
_diffrn_reflns_theta_min 1.651
_diffrn_source_current 30.0
_diffrn_source_power 1.5
_diffrn_source_voltage 50.0
_diffrn_standards_number 0
_exptl_absorpt_coefficient_mu 9.012
_exptl_absorpt_correction_T_max 0.7458
_exptl_absorpt_correction_T_min 0.6256
_exptl_absorpt_correction_type multi-scan
_exptl_absorpt_process_details
'SADABS-2012/1 (Bruker,2012) was used for absorption correction. wR2(int) was 0.0494 before and 0.0331 after correction. The Ratio of minimum to maximum transmission is 0.8388. The \l/2 correction factor is 0.0015.'
_exptl_crystal_colour brown
_exptl_crystal_colour_primary brown
_exptl_crystal_density_diffrn 2.362
_exptl_crystal_description octahedral
_exptl_crystal_F_000 3348
_exptl_crystal_size_max 0.28
_exptl_crystal_size_mid 0.22
_exptl_crystal_size_min 0.21
_refine_diff_density_max 0.735
_refine_diff_density_min -0.635
_refine_diff_density_rms 0.104
_refine_ls_extinction_method none
_refine_ls_goodness_of_fit_ref 1.060
_refine_ls_hydrogen_treatment constr
_refine_ls_matrix_type full
_refine_ls_number_parameters 155
_refine_ls_number_reflns 3043
_refine_ls_number_restraints 1
_refine_ls_restrained_S_all 1.060
_refine_ls_R_factor_all 0.0301
_refine_ls_R_factor_gt 0.0189
_refine_ls_shift/su_max 0.001
_refine_ls_shift/su_mean 0.000
_refine_ls_structure_factor_coef Fsqd
_refine_ls_weighting_details 'w=1/[\s^2^(Fo^2^)+(0.0023P)^2^+10.4881P] where P=(Fo^2^+2Fc^2^)/3'
_refine_ls_weighting_scheme calc
_refine_ls_wR_factor_gt 0.0363
_refine_ls_wR_factor_ref 0.0390
_reflns_Friedel_coverage 0.000
_reflns_number_gt 2304
_reflns_number_total 3043
_reflns_threshold_expression 'I > 2\s(I)'
_cod_data_source_file d3ce01229h2.cif
_cod_data_source_block lap160
_cod_depositor_comments 'Adding full bibliography for 7248256--7248264.cif.'
_cod_original_cell_volume 4985.2(2)
_cod_original_sg_symbol_H-M 'I 41/a'
_cod_original_formula_sum 'C42 H54 Mo2.70 N6 Re3.30 S8'
_cod_database_code 7248256
_shelx_shelxl_version_number 2014/7
_shelx_space_group_comment
;
The symmetry employed for this shelxl refinement is uniquely defined
by the following loop, which should always be used as a source of
symmetry information in preference to the above space-group names.
They are only intended as comments.
;
_shelx_estimated_absorpt_t_max 0.253
_shelx_estimated_absorpt_t_min 0.187
_olex2_refinement_description
;
1. Fixed Uiso
 At 1.2 times of:
  All C(H) groups, All C(H,H) groups
 At 1.5 times of:
  All C(H,H,H) groups
2. Shared sites
{Re2, Mo2}
{Re1, Mo1}
3. Uiso/Uaniso restraints and constraints
Uanis(Re1) = Uanis(Mo1)
Uanis(Re2) = Uanis(Mo2)
4. Others
 1*[Sof(Re1)+Sof(Mo1)]+0.5*[Sof(Re2)+Sof(Mo2)]=0.825 with esd of 0.0001
 Sof(Mo1)=1-FVAR(1)
 Sof(Re1)=FVAR(1)
 Sof(Mo2)=0.5*(1-FVAR(3))
 Sof(Re2)=0.5*FVAR(3)
 Fixed Sof: C24(0.5) H24A(0.5) H24B(0.5) C25(0.5) H25A(0.5) H25B(0.5) H25C(0.5)
5.a Secondary CH2 refined with riding coordinates:
 C16(H16A,H16B), C24(H24A,H24B)
5.b Aromatic/amide H refined with riding coordinates:
 C11(H11), C12(H12), C14(H14), C15(H15), C21(H21), C22(H22)
5.c Idealised Me refined as rotating group:
 C17(H17A,H17B,H17C), C25(H25A,H25B,H25C)
;
_olex2_submission_special_instructions 'No special instructions were received'

loop_
_space_group_symop_operation_xyz
'x, y, z'
'-y+3/4, x+1/4, z+1/4'
'-x, -y+1/2, z'
'y+1/4, -x+1/4, z+1/4'
'x+1/2, y+1/2, z+1/2'
'-y+5/4, x+3/4, z+3/4'
'-x+1/2, -y+1, z+1/2'
'y+3/4, -x+3/4, z+3/4'
'-x, -y, -z'
'y-3/4, -x-1/4, -z-1/4'
'x, y-1/2, -z'
'-y-1/4, x-1/4, -z-1/4'
'-x+1/2, -y+1/2, -z+1/2'
'y-1/4, -x+1/4, -z+1/4'
'x+1/2, y, -z+1/2'
'-y+1/4, x+1/4, -z+1/4'

loop_
_atom_site_label
_atom_site_type_symbol
_atom_site_fract_x
_atom_site_fract_y
_atom_site_fract_z
_atom_site_U_iso_or_equiv
_atom_site_adp_type
_atom_site_occupancy
_atom_site_site_symmetry_order
_atom_site_calc_flag
_atom_site_refinement_flags_posn
_atom_site_refinement_flags_adp
_atom_site_refinement_flags_occupancy
_atom_site_disorder_assembly
_atom_site_disorder_group
S1 S 0.04289(5) 0.41444(5) 0.05517(3) 0.01386(16) Uani 1 1 d . . . . .
S2 S -0.16526(5) 0.29166(5) 0.05464(3) 0.01456(16) Uani 1 1 d . . . . .
N1 N -0.14712(16) 0.49502(16) 0.12324(11) 0.0158(5) Uani 1 1 d . . . . .
N2 N 0.0000 0.2500 -0.04142(13) 0.0152(7) Uani 1 2 d S T P . .
C11 C -0.1855(3) 0.5311(2) 0.16879(14) 0.0280(8) Uani 1 1 d . . . . .
H11 H -0.1823 0.4958 0.2017 0.034 Uiso 1 1 calc R U . . .
C12 C -0.2295(3) 0.6173(3) 0.16994(15) 0.0330(9) Uani 1 1 d . . . . .
H12 H -0.2560 0.6397 0.2031 0.040 Uiso 1 1 calc R U . . .
C13 C -0.2352(2) 0.6712(2) 0.12292(15) 0.0261(7) Uani 1 1 d . . . . .
C14 C -0.1973(2) 0.6332(2) 0.07613(14) 0.0224(7) Uani 1 1 d . . . . .
H14 H -0.2002 0.6670 0.0427 0.027 Uiso 1 1 calc R U . . .
C15 C -0.1551(2) 0.5467(2) 0.07737(13) 0.0190(7) Uani 1 1 d . . . . .
H15 H -0.1303 0.5222 0.0442 0.023 Uiso 1 1 calc R U . . .
C16 C -0.2817(3) 0.7665(3) 0.12179(18) 0.0430(10) Uani 1 1 d . . . . .
H16A H -0.2531 0.8044 0.0923 0.052 Uiso 1 1 calc R U . . .
H16B H -0.3489 0.7584 0.1129 0.052 Uiso 1 1 calc R U . . .
C17 C -0.2735(4) 0.8191(3) 0.1751(2) 0.0626(14) Uani 1 1 d . . . . .
H17A H -0.3014 0.8814 0.1711 0.094 Uiso 1 1 calc R U . . .
H17B H -0.2073 0.8255 0.1849 0.094 Uiso 1 1 calc R U . . .
H17C H -0.3063 0.7847 0.2040 0.094 Uiso 1 1 calc R U . . .
C21 C -0.0311(2) 0.3243(2) -0.07012(13) 0.0214(7) Uani 1 1 d . . . . .
H21 H -0.0538 0.3771 -0.0506 0.026 Uiso 1 1 calc R U . . .
C22 C -0.0314(2) 0.3271(3) -0.12671(15) 0.0310(8) Uani 1 1 d . . . . .
H22 H -0.0530 0.3813 -0.1453 0.037 Uiso 1 1 calc R U . . .
C23 C 0.0000 0.2500 -0.15630(19) 0.0339(12) Uani 1 2 d S T P . .
Re1 Re -0.06611(2) 0.36126(2) 0.12467(2) 0.00922(5) Uani 0.5287(5) 1 d . . P A 1
Re2 Re 0.0000 0.2500 0.04975(2) 0.00913(6) Uani 0.5926(11) 2 d S T P A 1
Mo1 Mo -0.06611(2) 0.36126(2) 0.12467(2) 0.00922(5) Uani 0.4713(5) 1 d . . P A 2
Mo2 Mo 0.0000 0.2500 0.04975(2) 0.00913(6) Uani 0.4074(11) 2 d S T P A 2
C24 C 0.003(2) 0.2302(8) -0.2183(3) 0.039(4) Uani 0.5 1 d . . P B -1
H24A H 0.0647 0.2028 -0.2282 0.047 Uiso 0.5 1 calc R U P B -1
H24B H -0.0461 0.1846 -0.2282 0.047 Uiso 0.5 1 calc R U P B -1
C25 C -0.0117(9) 0.3212(7) -0.2494(3) 0.064(3) Uani 0.5 1 d . . P B -1
H25A H -0.0757 0.3435 -0.2433 0.096 Uiso 0.5 1 calc R U P B -1
H25B H -0.0019 0.3104 -0.2886 0.096 Uiso 0.5 1 calc R U P B -1
H25C H 0.0329 0.3683 -0.2364 0.096 Uiso 0.5 1 calc R U P B -1

loop_
_atom_site_aniso_label
_atom_site_aniso_U_11
_atom_site_aniso_U_22
_atom_site_aniso_U_33
_atom_site_aniso_U_23
_atom_site_aniso_U_13
_atom_site_aniso_U_12
S1 0.0154(4) 0.0131(4) 0.0131(4) 0.0026(3) 0.0011(3) -0.0001(3)
S2 0.0131(4) 0.0172(4) 0.0135(4) 0.0004(3) -0.0021(3) 0.0013(3)
N1 0.0144(12) 0.0155(12) 0.0176(12) 0.0001(12) -0.0007(12) -0.0001(9)
N2 0.016(2) 0.019(2) 0.0110(16) 0.000 0.000 -0.001(2)
C11 0.041(2) 0.0246(19) 0.0188(17) 0.0003(15) 0.0016(16) 0.0065(16)
C12 0.045(2) 0.032(2) 0.0218(19) -0.0060(17) 0.0015(18) 0.0143(18)
C13 0.0252(17) 0.0195(16) 0.0337(18) 0.0020(17) -0.0045(18) 0.0036(13)
C14 0.0160(16) 0.0232(17) 0.0281(18) 0.0080(15) -0.0008(14) 0.0018(13)
C15 0.0154(15) 0.0237(17) 0.0179(16) 0.0034(14) 0.0032(13) 0.0019(13)
C16 0.054(3) 0.0247(19) 0.051(2) 0.000(2) -0.006(2) 0.0201(17)
C17 0.075(4) 0.036(3) 0.077(3) -0.003(3) 0.011(3) 0.021(3)
C21 0.0227(17) 0.0213(17) 0.0203(16) 0.0031(14) -0.0037(14) -0.0052(14)
C22 0.0293(18) 0.042(2) 0.0218(17) 0.0151(19) -0.0089(18) -0.0120(16)
C23 0.030(3) 0.055(4) 0.016(2) 0.000 0.000 -0.019(3)
Re1 0.01002(7) 0.00920(7) 0.00844(8) 0.00024(7) 0.00021(7) 0.00039(5)
Re2 0.00968(11) 0.01036(11) 0.00735(10) 0.000 0.000 0.00006(9)
Mo1 0.01002(7) 0.00920(7) 0.00844(8) 0.00024(7) 0.00021(7) 0.00039(5)
Mo2 0.00968(11) 0.01036(11) 0.00735(10) 0.000 0.000 0.00006(9)
C24 0.058(6) 0.044(11) 0.017(3) 0.004(4) -0.006(7) -0.010(10)
C25 0.110(10) 0.060(7) 0.024(5) 0.008(5) -0.010(6) -0.005(7)

loop_
_atom_type_symbol
_atom_type_description
_atom_type_scat_dispersion_real
_atom_type_scat_dispersion_imag
_atom_type_scat_source
C C 0.0033 0.0016 'International Tables Vol C Tables 4.2.6.8 and 6.1.1.4'
H H 0.0000 0.0000 'International Tables Vol C Tables 4.2.6.8 and 6.1.1.4'
Mo Mo -1.6832 0.6857 'International Tables Vol C Tables 4.2.6.8 and 6.1.1.4'
N N 0.0061 0.0033 'International Tables Vol C Tables 4.2.6.8 and 6.1.1.4'
Re Re -1.0185 7.2310 'International Tables Vol C Tables 4.2.6.8 and 6.1.1.4'
S S 0.1246 0.1234 'International Tables Vol C Tables 4.2.6.8 and 6.1.1.4'

loop_
_geom_angle_atom_site_label_1
_geom_angle_atom_site_label_2
_geom_angle_atom_site_label_3
_geom_angle
_geom_angle_site_symmetry_1
_geom_angle_site_symmetry_3
_geom_angle_publ_flag
Re1 S1 Re1 65.297(19) 14 . ?
Re1 S1 Re2 65.142(19) 14 . ?
Re1 S1 Re2 64.765(19) . . ?
Mo1 S1 Mo1 65.297(19) 14 . ?
Mo1 S1 Mo2 64.765(19) . . ?
Mo1 S1 Mo2 65.142(19) 14 . ?
Re1 S2 Re1 64.921(19) . 16 ?
Re1 S2 Re2 64.556(19) . . ?
Re2 S2 Re1 64.791(19) . 16 ?
Mo1 S2 Mo1 64.921(19) . 16 ?
Mo1 S2 Mo2 64.556(19) . . ?
Mo2 S2 Mo1 64.791(19) . 16 ?
C11 N1 C15 116.4(3) . . ?
C11 N1 Re1 121.8(2) . . ?
C11 N1 Mo1 121.8(2) . . ?
C15 N1 Re1 121.7(2) . . ?
C15 N1 Mo1 121.7(2) . . ?
C21 N2 C21 117.3(4) . 3 ?
C21 N2 Re2 121.36(18) 3 . ?
C21 N2 Re2 121.35(18) . . ?
C21 N2 Mo2 121.35(18) . . ?
C21 N2 Mo2 121.36(18) 3 . ?
N1 C11 H11 118.5 . . ?
N1 C11 C12 123.0(3) . . ?
C12 C11 H11 118.5 . . ?
C11 C12 H12 119.8 . . ?
C11 C12 C13 120.3(3) . . ?
C13 C12 H12 119.8 . . ?
C12 C13 C16 122.7(3) . . ?
C14 C13 C12 116.5(3) . . ?
C14 C13 C16 120.8(3) . . ?
C13 C14 H14 119.7 . . ?
C15 C14 C13 120.6(3) . . ?
C15 C14 H14 119.7 . . ?
N1 C15 C14 123.2(3) . . ?
N1 C15 H15 118.4 . . ?
C14 C15 H15 118.4 . . ?
C13 C16 H16A 108.9 . . ?
C13 C16 H16B 108.9 . . ?
H16A C16 H16B 107.7 . . ?
C17 C16 C13 113.4(4) . . ?
C17 C16 H16A 108.9 . . ?
C17 C16 H16B 108.9 . . ?
C16 C17 H17A 109.5 . . ?
C16 C17 H17B 109.5 . . ?
C16 C17 H17C 109.5 . . ?
H17A C17 H17B 109.5 . . ?
H17A C17 H17C 109.5 . . ?
H17B C17 H17C 109.5 . . ?
N2 C21 H21 118.5 . . ?
N2 C21 C22 122.9(3) . . ?
C22 C21 H21 118.5 . . ?
C21 C22 H22 120.1 . . ?
C21 C22 C23 119.7(3) . . ?
C23 C22 H22 120.1 . . ?
C22 C23 C22 117.4(4) . 3 ?
C22 C23 C24 131.7(6) . . ?
C22 C23 C24 110.8(6) 3 . ?
S1 Re1 S1 173.72(3) 16 . ?
S1 Re1 S2 89.48(2) . 14 ?
S1 Re1 S2 90.56(2) . . ?
S1 Re1 S2 89.60(2) 16 14 ?
S1 Re1 S2 89.71(2) 16 . ?
S1 Re1 Re1 57.274(19) . 14 ?
S1 Re1 Re1 117.787(19) . 16 ?
S1 Re1 Re1 57.432(19) 16 16 ?
S1 Re1 Re1 117.29(2) 16 14 ?
S1 Re1 Re2 57.617(18) 16 14 ?
S1 Re1 Re2 117.512(19) 16 . ?
S1 Re1 Re2 116.928(19) . 14 ?
S1 Re1 Re2 57.727(18) . . ?
S2 Re1 S2 174.00(3) . 14 ?
S2 Re1 Re1 57.443(19) 14 14 ?
S2 Re1 Re1 117.879(19) . 14 ?
S2 Re1 Re1 57.636(19) . 16 ?
S2 Re1 Re1 117.259(19) 14 16 ?
S2 Re1 Re2 117.290(19) . 14 ?
S2 Re1 Re2 57.805(18) . . ?
S2 Re1 Re2 57.590(18) 14 14 ?
S2 Re1 Re2 117.522(19) 14 . ?
N1 Re1 S1 93.08(7) . . ?
N1 Re1 S1 93.18(7) . 16 ?
N1 Re1 S2 92.12(7) . . ?
N1 Re1 S2 93.87(7) . 14 ?
N1 Re1 Re1 135.48(6) . 14 ?
N1 Re1 Re1 134.52(6) . 16 ?
N1 Re1 Re2 134.40(7) . . ?
N1 Re1 Re2 135.95(7) . 14 ?
Re1 Re1 Re1 90.0 16 14 ?
Re2 Re1 Re1 60.112(5) . 14 ?
Re2 Re1 Re1 59.687(5) 14 16 ?
Re2 Re1 Re1 60.113(5) . 16 ?
Re2 Re1 Re1 59.686(5) 14 14 ?
Re2 Re1 Re2 89.653(7) . 14 ?
S1 Re2 S1 173.76(4) . 3 ?
S1 Re2 S2 90.32(3) . . ?
S1 Re2 S2 89.38(3) 3 . ?
S1 Re2 S2 90.32(3) 3 3 ?
S1 Re2 S2 89.38(3) . 3 ?
S1 Re2 Re1 57.508(18) . . ?
S1 Re2 Re1 57.509(18) 3 3 ?
S1 Re2 Re1 117.656(19) 3 14 ?
S1 Re2 Re1 117.655(19) . 16 ?
S1 Re2 Re1 57.242(18) 3 16 ?
S1 Re2 Re1 117.423(19) . 3 ?
S1 Re2 Re1 57.241(18) . 14 ?
S1 Re2 Re1 117.424(19) 3 . ?
S2 Re2 S2 174.39(4) 3 . ?
S2 Re2 Re1 57.639(18) 3 3 ?
S2 Re2 Re1 57.619(18) . 16 ?
S2 Re2 Re1 57.639(18) . . ?
S2 Re2 Re1 57.617(18) 3 14 ?
S2 Re2 Re1 117.801(19) . 14 ?
S2 Re2 Re1 117.801(19) . 3 ?
S2 Re2 Re1 117.801(19) 3 . ?
S2 Re2 Re1 117.801(19) 3 16 ?
N2 Re2 S1 93.122(18) . . ?
N2 Re2 S1 93.121(18) . 3 ?
N2 Re2 S2 92.805(18) . . ?
N2 Re2 S2 92.806(18) . 3 ?
N2 Re2 Re1 134.951(4) . 16 ?
N2 Re2 Re1 134.703(5) . 3 ?
N2 Re2 Re1 134.951(4) . 14 ?
N2 Re2 Re1 134.702(4) . . ?
Re1 Re2 Re1 60.201(4) . 14 ?
Re1 Re2 Re1 90.595(9) . 3 ?
Re1 Re2 Re1 90.098(9) 14 16 ?
Re1 Re2 Re1 60.200(4) . 16 ?
Re1 Re2 Re1 60.200(4) 3 14 ?
Re1 Re2 Re1 60.200(4) 3 16 ?
S1 Mo1 S1 173.72(3) 16 . ?
S1 Mo1 S2 89.48(2) . 14 ?
S1 Mo1 S2 90.56(2) . . ?
S1 Mo1 S2 89.60(2) 16 14 ?
S1 Mo1 S2 89.71(2) 16 . ?
S1 Mo1 Mo1 57.432(19) 16 16 ?
S1 Mo1 Mo1 117.29(2) 16 14 ?
S1 Mo1 Mo1 117.787(19) . 16 ?
S1 Mo1 Mo1 57.274(19) . 14 ?
S1 Mo1 Mo2 117.512(19) 16 . ?
S1 Mo1 Mo2 116.928(19) . 14 ?
S1 Mo1 Mo2 57.727(18) . . ?
S1 Mo1 Mo2 57.617(18) 16 14 ?
S2 Mo1 S2 174.00(3) . 14 ?
S2 Mo1 Mo1 117.879(19) . 14 ?
S2 Mo1 Mo1 57.443(19) 14 14 ?
S2 Mo1 Mo1 117.259(19) 14 16 ?
S2 Mo1 Mo1 57.636(19) . 16 ?
S2 Mo1 Mo2 57.805(18) . . ?
S2 Mo1 Mo2 57.590(18) 14 14 ?
S2 Mo1 Mo2 117.290(19) . 14 ?
S2 Mo1 Mo2 117.522(19) 14 . ?
N1 Mo1 S1 93.08(7) . . ?
N1 Mo1 S1 93.18(7) . 16 ?
N1 Mo1 S2 92.12(7) . . ?
N1 Mo1 S2 93.87(7) . 14 ?
N1 Mo1 Mo1 135.48(6) . 14 ?
N1 Mo1 Mo1 134.52(6) . 16 ?
N1 Mo1 Mo2 135.95(7) . 14 ?
N1 Mo1 Mo2 134.40(7) . . ?
Mo1 Mo1 Mo1 90.0 16 14 ?
Mo2 Mo1 Mo1 60.113(5) . 16 ?
Mo2 Mo1 Mo1 59.686(5) 14 14 ?
Mo2 Mo1 Mo1 59.687(5) 14 16 ?
Mo2 Mo1 Mo1 60.112(5) . 14 ?
Mo2 Mo1 Mo2 89.653(7) . 14 ?
S1 Mo2 S1 173.76(4) . 3 ?
S1 Mo2 S2 90.32(3) 3 3 ?
S1 Mo2 S2 90.32(3) . . ?
S1 Mo2 S2 89.38(3) . 3 ?
S1 Mo2 S2 89.38(3) 3 . ?
S1 Mo2 Mo1 57.508(18) . . ?
S1 Mo2 Mo1 117.424(19) 3 . ?
S1 Mo2 Mo1 117.655(19) . 16 ?
S1 Mo2 Mo1 117.423(19) . 3 ?
S1 Mo2 Mo1 117.656(19) 3 14 ?
S1 Mo2 Mo1 57.241(18) . 14 ?
S1 Mo2 Mo1 57.242(18) 3 16 ?
S1 Mo2 Mo1 57.509(18) 3 3 ?
S2 Mo2 S2 174.39(4) 3 . ?
S2 Mo2 Mo1 57.639(18) . . ?
S2 Mo2 Mo1 117.801(19) 3 . ?
S2 Mo2 Mo1 117.801(19) . 3 ?
S2 Mo2 Mo1 117.801(19) . 14 ?
S2 Mo2 Mo1 117.801(19) 3 16 ?
S2 Mo2 Mo1 57.619(18) . 16 ?
S2 Mo2 Mo1 57.639(18) 3 3 ?
S2 Mo2 Mo1 57.617(18) 3 14 ?
N2 Mo2 S1 93.122(18) . . ?
N2 Mo2 S1 93.121(18) . 3 ?
N2 Mo2 S2 92.806(18) . 3 ?
N2 Mo2 S2 92.805(18) . . ?
N2 Mo2 Mo1 134.951(4) . 14 ?
N2 Mo2 Mo1 134.703(5) . 3 ?
N2 Mo2 Mo1 134.702(4) . . ?
N2 Mo2 Mo1 134.951(4) . 16 ?
Mo1 Mo2 Mo1 60.201(4) . 14 ?
Mo1 Mo2 Mo1 90.098(9) 14 16 ?
Mo1 Mo2 Mo1 60.200(4) 3 16 ?
Mo1 Mo2 Mo1 90.595(9) . 3 ?
Mo1 Mo2 Mo1 60.200(4) 3 14 ?
Mo1 Mo2 Mo1 60.200(4) . 16 ?
C23 C24 H24A 109.8 . . ?
C23 C24 H24B 109.8 . . ?
H24A C24 H24B 108.3 . . ?
C25 C24 C23 109.2(7) . . ?
C25 C24 H24A 109.8 . . ?
C25 C24 H24B 109.8 . . ?
C24 C25 H25A 109.5 . . ?
C24 C25 H25B 109.5 . . ?
C24 C25 H25C 109.5 . . ?
H25A C25 H25B 109.5 . . ?
H25A C25 H25C 109.5 . . ?
H25B C25 H25C 109.5 . . ?

loop_
_geom_bond_atom_site_label_1
_geom_bond_atom_site_label_2
_geom_bond_distance
_geom_bond_site_symmetry_2
_geom_bond_publ_flag
S1 Re1 2.4214(8) 14 ?
S1 Re1 2.4256(8) . ?
S1 Re2 2.4316(8) . ?
S1 Mo1 2.4256(8) . ?
S1 Mo1 2.4214(8) 14 ?
S1 Mo2 2.4316(8) . ?
S2 Re1 2.4334(8) . ?
S2 Re1 2.4386(8) 16 ?
S2 Re2 2.4378(8) . ?
S2 Mo1 2.4386(8) 16 ?
S2 Mo1 2.4334(8) . ?
S2 Mo2 2.4378(8) . ?
N1 C11 1.343(4) . ?
N1 C15 1.347(4) . ?
N1 Re1 2.234(2) . ?
N1 Mo1 2.234(2) . ?
N2 C21 1.347(4) 3 ?
N2 C21 1.347(4) . ?
N2 Re2 2.227(3) . ?
N2 Mo2 2.227(3) . ?
C11 H11 0.9500 . ?
C11 C12 1.384(5) . ?
C12 H12 0.9500 . ?
C12 C13 1.385(5) . ?
C13 C14 1.376(5) . ?
C13 C16 1.516(4) . ?
C14 H14 0.9500 . ?
C14 C15 1.375(4) . ?
C15 H15 0.9500 . ?
C16 H16A 0.9900 . ?
C16 H16B 0.9900 . ?
C16 C17 1.508(6) . ?
C17 H17A 0.9800 . ?
C17 H17B 0.9800 . ?
C17 H17C 0.9800 . ?
C21 H21 0.9500 . ?
C21 C22 1.383(5) . ?
C22 H22 0.9500 . ?
C22 C23 1.391(4) . ?
C23 C22 1.391(4) 3 ?
C23 C24 1.541(8) . ?
Re1 S1 2.4215(8) 16 ?
Re1 S2 2.4386(8) 14 ?
Re1 Re1 2.61489(19) 16 ?
Re1 Re1 2.61491(19) 14 ?
Re1 Re2 2.6014(2) . ?
Re1 Re2 2.6126(2) 14 ?
Re2 S1 2.4316(8) 3 ?
Re2 S2 2.4378(8) 3 ?
Re2 Re1 2.6126(2) 14 ?
Re2 Re1 2.6014(2) 3 ?
Re2 Re1 2.6126(2) 16 ?
Mo1 S1 2.4215(8) 16 ?
Mo1 S2 2.4386(8) 14 ?
Mo1 Mo1 2.61491(19) 14 ?
Mo1 Mo1 2.61489(19) 16 ?
Mo1 Mo2 2.6014(2) . ?
Mo1 Mo2 2.6126(2) 14 ?
Mo2 S1 2.4316(8) 3 ?
Mo2 S2 2.4378(8) 3 ?
Mo2 Mo1 2.6014(2) 3 ?
Mo2 Mo1 2.6126(2) 16 ?
Mo2 Mo1 2.6126(2) 14 ?
C24 H24A 0.9900 . ?
C24 H24B 0.9900 . ?
C24 C25 1.522(13) . ?
C25 H25A 0.9800 . ?
C25 H25B 0.9800 . ?
C25 H25C 0.9800 . ?
